data_4503733
loop_
_publ_author_name
'Long, Sihui'
'Parkin, Sean'
'Siegler, Maxime'
'Brock, Carolyn P.'
'Cammers, Arthur'
'Li, Tonglei'

_publ_section_title
;
 Polymorphism of an Organic System Effected by the Directionality of
 Hydrogen-Bonding Chains
;
_journal_issue 9
_journal_name_full 'Crystal Growth &amp; Design'
_journal_page_first 3137
_journal_paper_doi 10.1021/cg800339h
_journal_volume 8
_journal_year 2008
_chemical_formula_moiety 'C13 H12 N2 O2, H2 O'
_chemical_formula_sum 'C13 H14 N2 O3'
_chemical_formula_weight 246.26
_chemical_name_systematic
; 
2-[methyl(phenyl)amino]nicotinic acid  
;
_space_group_IT_number 14
_space_group_name_Hall '-P 2yn'
_symmetry_cell_setting monoclinic
_symmetry_space_group_name_Hall '-P 2yn'
_symmetry_space_group_name_H-M 'P 1 21/n 1'
_atom_sites_solution_hydrogens geom
_atom_sites_solution_primary direct
_atom_sites_solution_secondary difmap
_audit_creation_method SHELXL-97
_cell_angle_alpha 90.00
_cell_angle_beta 90.73(1)
_cell_angle_gamma 90.00
_cell_formula_units_Z 4
_cell_length_a 7.155(1)
_cell_length_b 7.595(1)
_cell_length_c 21.868(4)
_cell_measurement_reflns_used 2914
_cell_measurement_temperature 90.0(2)
_cell_measurement_theta_max 27.48
_cell_measurement_theta_min 1.00
_cell_volume 1188.3(3)
_computing_cell_refinement 'DENZO-SMN (Nonius, 1997)'
_computing_data_collection 'COLLECT (Nonius, 1997)'
_computing_data_reduction 'DENZO-SMN (Nonius, 1997)'
_computing_molecular_graphics 'XP in SHELXTL (Bruker, 1995)'
_computing_publication_material 'SHELX-97 and local procedures'
_computing_structure_refinement 'SHELXL-97 (Sheldrick, 1997)'
_computing_structure_solution 'SHELXS-97 (Sheldrick, 1990)'
_diffrn_ambient_temperature 90.0(2)
_diffrn_detector_area_resol_mean 18
_diffrn_measured_fraction_theta_full 1.000
_diffrn_measured_fraction_theta_max 1.000
_diffrn_measurement_device_type 'Nonius KappaCCD diffractometer'
_diffrn_measurement_method '\w scans at fixed \c = 55\%'
_diffrn_radiation_monochromator graphite
_diffrn_radiation_source 'fine-focus sealed tube'
_diffrn_radiation_type MoK\a
_diffrn_radiation_wavelength 0.71073
_diffrn_reflns_av_R_equivalents 0.0270
_diffrn_reflns_av_sigmaI/netI 0.0368
_diffrn_reflns_limit_h_max 9
_diffrn_reflns_limit_h_min -9
_diffrn_reflns_limit_k_max 9
_diffrn_reflns_limit_k_min -9
_diffrn_reflns_limit_l_max 28
_diffrn_reflns_limit_l_min -28
_diffrn_reflns_number 5232
_diffrn_reflns_theta_full 27.48
_diffrn_reflns_theta_max 27.48
_diffrn_reflns_theta_min 1.86
_exptl_absorpt_coefficient_mu 0.099
_exptl_absorpt_correction_T_max 0.9901
_exptl_absorpt_correction_T_min 0.9567
_exptl_absorpt_correction_type multi-scan
_exptl_absorpt_process_details 'Scalepack (Otwinowski & Minor, 1997)'
_exptl_crystal_colour colorless
_exptl_crystal_density_diffrn 1.377
_exptl_crystal_density_method 'not measured'
_exptl_crystal_description 'thin rod'
_exptl_crystal_F_000 520
_exptl_crystal_size_max 0.45
_exptl_crystal_size_mid 0.17
_exptl_crystal_size_min 0.10
_refine_diff_density_max 0.233
_refine_diff_density_min -0.288
_refine_diff_density_rms 0.050
_refine_ls_extinction_method none
_refine_ls_goodness_of_fit_ref 1.058
_refine_ls_hydrogen_treatment mixed
_refine_ls_matrix_type full
_refine_ls_number_parameters 170
_refine_ls_number_reflns 2723
_refine_ls_number_restraints 3
_refine_ls_restrained_S_all 1.058
_refine_ls_R_factor_all 0.0582
_refine_ls_R_factor_gt 0.0388
_refine_ls_shift/su_max 0.000
_refine_ls_shift/su_mean 0.000
_refine_ls_structure_factor_coef Fsqd
_refine_ls_weighting_details 'calc w=1/[\s^2^(Fo^2^)+(0.0563P)^2^+0.2351P] where P=(Fo^2^+2Fc^2^)/3'
_refine_ls_weighting_scheme calc
_refine_ls_wR_factor_gt 0.0980
_refine_ls_wR_factor_ref 0.1090
_reflns_number_gt 2056
_reflns_number_total 2723
_reflns_threshold_expression >2\s(I)
_cod_data_source_file cg800339h-file006.cif
_cod_data_source_block hydrate
_cod_original_sg_symbol_H-M 'P 21/n'
_cod_database_code 4503733

loop_
_symmetry_equiv_pos_as_xyz
'x, y, z'
'-x+1/2, y+1/2, -z+1/2'
'-x, -y, -z'
'x-1/2, -y-1/2, z-1/2'

loop_
_atom_site_label
_atom_site_type_symbol
_atom_site_fract_x
_atom_site_fract_y
_atom_site_fract_z
_atom_site_U_iso_or_equiv
_atom_site_adp_type
_atom_site_occupancy
_atom_site_symmetry_multiplicity
_atom_site_calc_flag
_atom_site_refinement_flags
N1 N 0.01852(15) 0.94380(14) 0.09473(5) 0.0154(3) Uani 1 1 d .
H1 H -0.0880 0.8956 0.1054 0.018 Uiso 1 1 calc R
C2 C 0.17908(17) 0.85646(17) 0.10807(6) 0.0138(3) Uani 1 1 d .
C3 C 0.35004(17) 0.93661(17) 0.09100(6) 0.0146(3) Uani 1 1 d .
C4 C 0.34433(18) 1.09873(18) 0.06296(6) 0.0173(3) Uani 1 1 d .
H4 H 0.4583 1.1548 0.0526 0.021 Uiso 1 1 calc R
C5 C 0.17411(19) 1.18367(18) 0.04929(6) 0.0181(3) Uani 1 1 d .
H5 H 0.1715 1.2946 0.0292 0.022 Uiso 1 1 calc R
C6 C 0.01363(18) 1.10182(17) 0.06576(6) 0.0169(3) Uani 1 1 d .
H6 H -0.1034 1.1558 0.0569 0.020 Uiso 1 1 calc R
N7 N 0.16592(14) 0.69748(14) 0.13573(5) 0.0162(3) Uani 1 1 d .
C8 C 0.31407(17) 0.62941(17) 0.17391(6) 0.0157(3) Uani 1 1 d .
C9 C 0.38493(18) 0.72861(18) 0.22225(6) 0.0187(3) Uani 1 1 d .
H9 H 0.3384 0.8435 0.2299 0.022 Uiso 1 1 calc R
C10 C 0.52525(19) 0.6570(2) 0.25926(6) 0.0220(3) Uani 1 1 d .
H10 H 0.5742 0.7238 0.2925 0.026 Uiso 1 1 calc R
C11 C 0.59457(19) 0.4902(2) 0.24842(6) 0.0224(3) Uani 1 1 d .
H11 H 0.6912 0.4432 0.2738 0.027 Uiso 1 1 calc R
C12 C 0.52193(19) 0.39153(19) 0.20014(7) 0.0229(3) Uani 1 1 d .
H12 H 0.5679 0.2763 0.1926 0.028 Uiso 1 1 calc R
C13 C 0.38223(19) 0.46185(18) 0.16305(6) 0.0204(3) Uani 1 1 d .
H13 H 0.3329 0.3946 0.1300 0.025 Uiso 1 1 calc R
C14 C -0.01380(19) 0.60454(19) 0.13686(7) 0.0232(3) Uani 1 1 d .
H14A H -0.0920 0.6548 0.1689 0.035 Uiso 1 1 calc R
H14B H 0.0078 0.4794 0.1453 0.035 Uiso 1 1 calc R
H14C H -0.0773 0.6174 0.0971 0.035 Uiso 1 1 calc R
C15 C 0.53856(17) 0.84456(18) 0.09429(6) 0.0154(3) Uani 1 1 d .
O16 O 0.55152(13) 0.70130(12) 0.06678(4) 0.0204(2) Uani 1 1 d .
O17 O 0.66643(12) 0.92733(12) 0.12154(4) 0.0203(2) Uani 1 1 d .
O18 O 0.27499(14) 0.60664(14) -0.01961(5) 0.0278(3) Uani 1 1 d D
H18A H 0.352(2) 0.628(2) 0.0096(6) 0.042 Uiso 1 1 d D
H18B H 0.325(2) 0.5220(19) -0.0387(7) 0.042 Uiso 1 1 d D

loop_
_atom_site_aniso_label
_atom_site_aniso_U_11
_atom_site_aniso_U_22
_atom_site_aniso_U_33
_atom_site_aniso_U_23
_atom_site_aniso_U_13
_atom_site_aniso_U_12
N1 0.0107(5) 0.0181(6) 0.0172(6) -0.0003(4) -0.0016(4) -0.0003(4)
C2 0.0131(6) 0.0145(6) 0.0138(6) -0.0026(5) -0.0025(5) 0.0006(5)
C3 0.0120(6) 0.0187(7) 0.0130(6) -0.0020(5) -0.0019(5) -0.0005(5)
C4 0.0151(6) 0.0198(7) 0.0169(6) -0.0011(5) 0.0001(5) -0.0021(5)
C5 0.0205(7) 0.0165(7) 0.0172(6) 0.0014(5) -0.0027(5) 0.0007(5)
C6 0.0164(6) 0.0177(7) 0.0166(6) -0.0013(5) -0.0045(5) 0.0042(5)
N7 0.0118(5) 0.0170(6) 0.0196(6) 0.0025(4) -0.0034(4) -0.0010(4)
C8 0.0105(6) 0.0194(7) 0.0170(6) 0.0031(5) -0.0003(5) -0.0003(5)
C9 0.0175(7) 0.0198(7) 0.0188(7) -0.0004(5) 0.0013(5) 0.0008(5)
C10 0.0188(7) 0.0305(8) 0.0165(7) 0.0000(6) -0.0026(5) -0.0025(6)
C11 0.0166(7) 0.0305(8) 0.0201(7) 0.0076(6) -0.0019(5) 0.0008(6)
C12 0.0191(7) 0.0199(7) 0.0297(8) 0.0043(6) -0.0014(6) 0.0033(6)
C13 0.0189(7) 0.0201(7) 0.0222(7) -0.0010(6) -0.0037(5) 0.0000(5)
C14 0.0136(7) 0.0195(7) 0.0362(8) 0.0060(6) -0.0045(6) -0.0042(5)
C15 0.0123(6) 0.0200(7) 0.0138(6) 0.0037(5) 0.0004(5) 0.0005(5)
O16 0.0185(5) 0.0215(5) 0.0212(5) -0.0024(4) 0.0000(4) 0.0044(4)
O17 0.0120(5) 0.0240(5) 0.0248(5) -0.0011(4) -0.0032(4) -0.0006(4)
O18 0.0231(6) 0.0242(6) 0.0357(6) -0.0067(5) -0.0103(5) 0.0084(4)

loop_
_atom_type_symbol
_atom_type_description
_atom_type_scat_dispersion_real
_atom_type_scat_dispersion_imag
_atom_type_scat_source
C C 0.0033 0.0016 'International Tables Vol C Tables 4.2.6.8 and 6.1.1.4'
H H 0.0000 0.0000 'International Tables Vol C Tables 4.2.6.8 and 6.1.1.4'
N N 0.0061 0.0033 'International Tables Vol C Tables 4.2.6.8 and 6.1.1.4'
O O 0.0106 0.0060 'International Tables Vol C Tables 4.2.6.8 and 6.1.1.4'

loop_
_geom_angle_atom_site_label_1
_geom_angle_atom_site_label_2
_geom_angle_atom_site_label_3
_geom_angle
C2 N1 C6 123.37(11)
C2 N1 H1 118.3
C6 N1 H1 118.3
N7 C2 N1 117.97(11)
N7 C2 C3 124.36(11)
N1 C2 C3 117.66(11)
C4 C3 C2 118.68(11)
C4 C3 C15 117.00(11)
C2 C3 C15 123.85(11)
C3 C4 C5 121.72(12)
C3 C4 H4 119.1
C5 C4 H4 119.1
C6 C5 C4 117.79(12)
C6 C5 H5 121.1
C4 C5 H5 121.1
N1 C6 C5 120.76(12)
N1 C6 H6 119.6
C5 C6 H6 119.6
C2 N7 C8 121.69(10)
C2 N7 C14 120.15(10)
C8 N7 C14 117.20(10)
C13 C8 C9 120.22(12)
C13 C8 N7 119.33(12)
C9 C8 N7 120.43(12)
C8 C9 C10 118.95(13)
C8 C9 H9 120.5
C10 C9 H9 120.5
C11 C10 C9 121.08(13)
C11 C10 H10 119.5
C9 C10 H10 119.5
C10 C11 C12 119.53(12)
C10 C11 H11 120.2
C12 C11 H11 120.2
C13 C12 C11 119.78(13)
C13 C12 H12 120.1
C11 C12 H12 120.1
C8 C13 C12 120.45(13)
C8 C13 H13 119.8
C12 C13 H13 119.8
N7 C14 H14A 109.5
N7 C14 H14B 109.5
H14A C14 H14B 109.5
N7 C14 H14C 109.5
H14A C14 H14C 109.5
H14B C14 H14C 109.5
O16 C15 O17 127.45(12)
O16 C15 C3 116.73(11)
O17 C15 C3 115.68(12)
H18A O18 H18B 104.0(12)

loop_
_geom_bond_atom_site_label_1
_geom_bond_atom_site_label_2
_geom_bond_distance
N1 C2 1.3551(16)
N1 C6 1.3573(16)
N1 H1 0.8800
C2 N7 1.3543(16)
C2 C3 1.4205(18)
C3 C4 1.3758(18)
C3 C15 1.5202(17)
C4 C5 1.4070(18)
C4 H4 0.9500
C5 C6 1.3584(19)
C5 H5 0.9500
C6 H6 0.9500
N7 C8 1.4372(16)
N7 C14 1.4674(16)
C8 C13 1.3845(19)
C8 C9 1.3887(18)
C9 C10 1.3922(18)
C9 H9 0.9500
C10 C11 1.382(2)
C10 H10 0.9500
C11 C12 1.390(2)
C11 H11 0.9500
C12 C13 1.3862(18)
C12 H12 0.9500
C13 H13 0.9500
C14 H14A 0.9800
C14 H14B 0.9800
C14 H14C 0.9800
C15 O16 1.2473(16)
C15 O17 1.2544(15)
O18 H18A 0.853(9)
O18 H18B 0.847(9)

loop_
_geom_hbond_atom_site_label_D
_geom_hbond_atom_site_label_H
_geom_hbond_atom_site_label_A
_geom_hbond_distance_DH
_geom_hbond_distance_HA
_geom_hbond_distance_DA
_geom_hbond_angle_DHA
_geom_hbond_site_symmetry_A
N1 H1 O17 0.88 1.81 2.5969(14) 147.3 1_455
O18 H18A O16 0.853(9) 1.967(9) 2.8116(14) 170.4(18) .
O18 H18B O16 0.847(9) 2.013(10) 2.8474(14) 168.2(17) 3_665

loop_
_geom_torsion_atom_site_label_1
_geom_torsion_atom_site_label_2
_geom_torsion_atom_site_label_3
_geom_torsion_atom_site_label_4
_geom_torsion
C6 N1 C2 N7 -178.35(11)
C6 N1 C2 C3 0.49(18)
N7 C2 C3 C4 179.82(11)
N1 C2 C3 C4 1.07(18)
N7 C2 C3 C15 8.01(19)
N1 C2 C3 C15 -170.74(11)
C2 C3 C4 C5 -1.93(19)
C15 C3 C4 C5 170.44(12)
C3 C4 C5 C6 1.22(19)
C2 N1 C6 C5 -1.22(19)
C4 C5 C6 N1 0.35(19)
N1 C2 N7 C8 -153.37(12)
C3 C2 N7 C8 27.89(18)
N1 C2 N7 C14 15.13(18)
C3 C2 N7 C14 -163.61(13)
C2 N7 C8 C13 -128.22(14)
C14 N7 C8 C13 62.95(16)
C2 N7 C8 C9 53.49(17)
C14 N7 C8 C9 -115.33(14)
C13 C8 C9 C10 0.16(19)
N7 C8 C9 C10 178.43(12)
C8 C9 C10 C11 0.2(2)
C9 C10 C11 C12 -0.6(2)
C10 C11 C12 C13 0.6(2)
C9 C8 C13 C12 -0.1(2)
N7 C8 C13 C12 -178.44(12)
C11 C12 C13 C8 -0.2(2)
C4 C3 C15 O16 -117.18(13)
C2 C3 C15 O16 54.75(17)
C4 C3 C15 O17 58.79(16)
C2 C3 C15 O17 -129.27(13)
